data_1564603
loop_
_publ_author_name
'Murillo, Jesse'
'Bhowmick, Rina'
'Harriman, Katie L. M.'
'Gomez-Torres, Alejandra'
'Wright, Joshua'
'Meulenberg, Robert W.'
'Miro Ramirez, Pere'
'Metta-Magana, Alejandro J Jose'
'Murugesu, Muralee'
'Vlaisavljevich, Bess'
'Fortier, Skye'

_publ_section_title
;
 Actinide arene-metalates: Ion pairing effects on the electronic structure
 of unsupported uranium-arenide sandwich complexes&#x00A0;
;
_journal_name_full 'Chemical Science'
_journal_paper_doi 10.1039/D1SC03275E
_journal_year 2021
_chemical_formula_moiety 'C41 H47 K O4 U'
_chemical_formula_sum 'C41 H47 K O4 U'
_chemical_formula_weight 880.93
_chemical_properties_physical Air-sensitive,Moisture-sensitive
_space_group_crystal_system monoclinic
_space_group_IT_number 14
_space_group_name_Hall '-P 2yn'
_space_group_name_H-M_alt 'P 1 21/n 1'
_atom_sites_solution_hydrogens geom
_atom_sites_solution_primary dual
_audit_creation_date 2021-03-25
_audit_creation_method
;
Olex2 1.2
(compiled 2018.05.29 svn.r3508 for OlexSys, GUI svn.r5506)
;
_audit_update_record
;
2021-04-15 deposited with the CCDC.	2021-09-09 downloaded from the CCDC.
;
_cell_angle_alpha 90
_cell_angle_beta 114.5220(10)
_cell_angle_gamma 90
_cell_formula_units_Z 4
_cell_length_a 13.7462(4)
_cell_length_b 21.7085(6)
_cell_length_c 13.7497(4)
_cell_measurement_reflns_used 9891
_cell_measurement_temperature 100
_cell_measurement_theta_max 26.376
_cell_measurement_theta_min 2.485
_cell_volume 3732.95(19)
_computing_cell_refinement 'SAINT V8.38A (?, 2016)'
_computing_data_reduction 'SAINT V8.38A (?, 2016)'
_computing_molecular_graphics 'Olex2 (Dolomanov et al., 2009)'
_computing_publication_material 'Olex2 (Dolomanov et al., 2009)'
_computing_structure_refinement 'XL (Sheldrick, 2008)'
_computing_structure_solution 'XT (Sheldrick, 2015)'
_diffrn_ambient_temperature 99.98
_diffrn_detector 'CCD area detector'
_diffrn_detector_area_resol_mean 7.9
_diffrn_detector_type 'Bruker SMART CCD 1K area detector'
_diffrn_measured_fraction_theta_full 0.997
_diffrn_measured_fraction_theta_max 0.997
_diffrn_measurement_device 'three-circle diffractometer'
_diffrn_measurement_device_type 'Bruker SMART CCD 1K area detector'
_diffrn_measurement_method '\w scans'
_diffrn_radiation_monochromator graphite
_diffrn_radiation_probe x-ray
_diffrn_radiation_type MoK\a
_diffrn_radiation_wavelength 0.71073
_diffrn_reflns_av_R_equivalents 0.0475
_diffrn_reflns_av_unetI/netI 0.0413
_diffrn_reflns_Laue_measured_fraction_full 0.997
_diffrn_reflns_Laue_measured_fraction_max 0.997
_diffrn_reflns_limit_h_max 17
_diffrn_reflns_limit_h_min -16
_diffrn_reflns_limit_k_max 26
_diffrn_reflns_limit_k_min -27
_diffrn_reflns_limit_l_max 17
_diffrn_reflns_limit_l_min -17
_diffrn_reflns_number 30444
_diffrn_reflns_point_group_measured_fraction_full 0.997
_diffrn_reflns_point_group_measured_fraction_max 0.997
_diffrn_reflns_theta_full 25.242
_diffrn_reflns_theta_max 26.398
_diffrn_reflns_theta_min 1.995
_diffrn_source 'sealed X-ray tube'
_diffrn_source_target Mo
_diffrn_standards_number 0
_exptl_absorpt_coefficient_mu 4.498
_exptl_absorpt_correction_T_max 0.7454
_exptl_absorpt_correction_T_min 0.5075
_exptl_absorpt_correction_type multi-scan
_exptl_absorpt_process_details
'SADABS-2016/2 (Bruker,2016/2) was used for absorption correction. wR2(int) was 0.0836 before and 0.0495 after correction. The Ratio of minimum to maximum transmission is 0.6808. The \l/2 correction factor is Not present.'
_exptl_crystal_colour 'metallic dark violet'
_exptl_crystal_colour_lustre metallic
_exptl_crystal_colour_modifier dark
_exptl_crystal_colour_primary violet
_exptl_crystal_density_diffrn 1.546
_exptl_crystal_description block
_exptl_crystal_F_000 1696
_exptl_crystal_recrystallization_method 'Re-crystallisation from solvent: THF'
_exptl_crystal_size_max 0.43
_exptl_crystal_size_mid 0.33
_exptl_crystal_size_min 0.3
_refine_diff_density_max 3.479
_refine_diff_density_min -1.541
_refine_diff_density_rms 0.193
_refine_ls_extinction_method none
_refine_ls_goodness_of_fit_ref 1.383
_refine_ls_hydrogen_treatment constr
_refine_ls_matrix_type full
_refine_ls_number_parameters 432
_refine_ls_number_reflns 7630
_refine_ls_number_restraints 78
_refine_ls_restrained_S_all 1.386
_refine_ls_R_factor_all 0.1093
_refine_ls_R_factor_gt 0.0911
_refine_ls_shift/su_max 0.000
_refine_ls_shift/su_mean 0.000
_refine_ls_structure_factor_coef Fsqd
_refine_ls_weighting_details 'w=1/[\s^2^(Fo^2^)+(0.0004P)^2^+94.2013P] where P=(Fo^2^+2Fc^2^)/3'
_refine_ls_weighting_scheme calc
_refine_ls_wR_factor_gt 0.1879
_refine_ls_wR_factor_ref 0.1962
_reflns_Friedel_coverage 0.000
_reflns_number_gt 6291
_reflns_number_total 7630
_reflns_threshold_expression 'I > 2\s(I)'
_cod_data_source_file d1sc03275e8.cif
_cod_data_source_block 1_THF
_cod_database_code 1564603
_shelx_shelxl_version_number 2017/1
_shelx_space_group_comment
;
The symmetry employed for this shelxl refinement is uniquely defined
by the following loop, which should always be used as a source of
symmetry information in preference to the above space-group names.
They are only intended as comments.
;
_shelx_estimated_absorpt_t_max 0.346
_shelx_estimated_absorpt_t_min 0.248
_olex2_refinement_description
;
1. Fixed Uiso
 At 1.2 times of:
  All C(H) groups, All C(H,H) groups
 At 1.5 times of:
  All C(H,H,H) groups
2. Restrained distances
 C40-C4AA \\sim C50-C4BA
 with sigma of 0.02
 C40-C32 \\sim C50-C2BA
 with sigma of 0.02
 C38-C2BA \\sim C32-C3AA
 with sigma of 0.02
 O16-C0AA \\sim O3-C4BA \\sim O8-C4AA \\sim O20-C5AA
 with sigma of 0.02
 C0AA-C0BA \\sim C50-C4BA \\sim C40-C4AA \\sim C6AA-C5AA
 with sigma of 0.02
 C1BA-C0BA \\sim C50-C2BA \\sim C40-C32 \\sim C6AA-C3BA
 with sigma of 0.02
 C38-C1BA \\sim C42-C2BA \\sim C32-C2AA \\sim C3AA-C3BA
 with sigma of 0.02
 O16-C38 \\sim O3-C42 \\sim O8-C2AA \\sim O20-C3AA
 with sigma of 0.02
3. Uiso/Uaniso restraints and constraints
Uanis(C25) \\sim Ueq, Uanis(C26) \\sim Ueq, Uanis(C27) \\sim Ueq, Uanis(C28)
\\sim Ueq, Uanis(C21) \\sim Ueq, Uanis(C20) \\sim Ueq, Uanis(C19) \\sim Ueq,
Uanis(C18) \\sim Ueq: with sigma of 0.01 and sigma for terminal atoms of 0.2
4. Others
 Fixed Sof: C7AA(0.5) H7Aa(0.5) H7Ab(0.5) O8(0.5) C2BA(0.5) H2Ba(0.5)
 H2Bb(0.5) C4BA(0.5) H4Ba(0.5) H4Bb(0.5) C4AA(0.5) H4Aa(0.5) H4Ab(0.5)
 C3AA(0.5) C32(0.5) H32a(0.5) H32b(0.5) C38(0.5) H38a(0.5) H38b(0.5) C40(0.5)
 H40a(0.5) H40b(0.5) C50(0.5) O3(0.5) C0BA(0.5) H0Ba(0.5) H0Bb(0.5) C1BA(0.5)
 H1Ba(0.5) H1Bb(0.5) O16(0.5) C0AA(0.5) H0Aa(0.5) H0Ab(0.5) O20(0.5) C3BA(0.5)
 C2AA(0.5) H2Aa(0.5) H2Ab(0.5) C5AA(0.5) C6AA(0.5) C42(0.5) O4AA(0.5) O3AA(0.5)
 C8AA(0.5) H8Aa(0.5) H8Ab(0.5) C9AA(0.5) H9Aa(0.5) H9Ab(0.5) C1AA(0.5)
 H1Aa(0.5) H1Ab(0.5)
5.a Ternary CH refined with riding coordinates:
 C4(H4), C15(H15), C16(H16), C23(H23)
5.b Secondary CH2 refined with riding coordinates:
 C7AA(H7Aa,H7Ab), C2BA(H2Ba,H2Bb), C4BA(H4Ba,H4Bb), C4AA(H4Aa,H4Ab), C32(H32a,
 H32b), C38(H38a,H38b), C40(H40a,H40b), C0BA(H0Ba,H0Bb), C1BA(H1Ba,H1Bb),
 C0AA(H0Aa,H0Ab), C2AA(H2Aa,H2Ab), C8AA(H8Aa,H8Ab), C9AA(H9Aa,H9Ab), C1AA(H1Aa,
 H1Ab)
5.c Aromatic/amide H refined with riding coordinates:
 C13(H13), C6(H6), C11(H11), C8(H8), C20(H20), C18(H18), C10(H10), C9(H9),
 C21(H21), C28(H28), C26(H26), C25(H25), C27(H27), C19(H19)
5.d Idealised Me refined as rotating group:
 C1(H1a,H1b,H1c)
;
_olex2_submission_special_instructions 'No special instructions were received'

loop_
_space_group_symop_operation_xyz
'x, y, z'
'-x+1/2, y+1/2, -z+1/2'
'-x, -y, -z'
'x-1/2, -y-1/2, z-1/2'

loop_
_atom_site_label
_atom_site_type_symbol
_atom_site_fract_x
_atom_site_fract_y
_atom_site_fract_z
_atom_site_U_iso_or_equiv
_atom_site_adp_type
_atom_site_occupancy
_atom_site_site_symmetry_order
_atom_site_calc_flag
_atom_site_refinement_flags_posn
_atom_site_refinement_flags_adp
_atom_site_refinement_flags_occupancy
_atom_site_disorder_assembly
_atom_site_disorder_group
U1 U 0.46896(4) 0.41934(2) 0.53098(4) 0.03250(17) Uani 1 1 d . . . . .
K1 K 0.6426(3) 0.25038(16) 0.3572(3) 0.0446(8) Uani 1 1 d . . . . .
O1 O 0.5926(7) 0.4998(4) 0.5921(7) 0.030(2) Uani 1 1 d . . . . .
C5 C 0.4749(10) 0.2854(6) 0.4302(10) 0.026(3) Uani 1 1 d . . . . .
C4 C 0.4432(12) 0.3433(6) 0.3693(12) 0.035(3) Uani 1 1 d . . . . .
H4 H 0.374826 0.344676 0.303264 0.042 Uiso 1 1 calc R . . . .
C15 C 0.6303(12) 0.3431(6) 0.5559(12) 0.036(3) Uani 1 1 d . . . . .
H15 H 0.696419 0.345173 0.624091 0.044 Uiso 1 1 calc R . . . .
C29 C 0.2964(11) 0.3581(7) 0.5394(10) 0.036(3) Uani 1 1 d . . . . .
C16 C 0.3952(10) 0.3304(6) 0.6052(10) 0.027(3) Uani 1 1 d . . . . .
H16 H 0.409370 0.286920 0.590802 0.033 Uiso 1 1 calc R . . . .
C13 C 0.6030(12) 0.2320(6) 0.5846(12) 0.036(3) Uani 1 1 d . . . . .
H13 H 0.668937 0.231706 0.646362 0.043 Uiso 1 1 calc R . . . .
C17 C 0.4615(10) 0.3579(7) 0.7042(11) 0.033(3) Uani 1 1 d . . . . .
C22 C 0.4438(15) 0.4212(8) 0.7208(13) 0.052(5) Uani 1 1 d . . . . .
C14 C 0.5716(10) 0.2851(6) 0.5276(10) 0.027(3) Uani 1 1 d . . . . .
C24 C 0.2795(14) 0.4218(8) 0.5562(15) 0.053(5) Uani 1 1 d . . . . .
C1 C 0.6876(12) 0.5001(7) 0.6876(11) 0.040(3) Uani 1 1 d . . . . .
H1A H 0.674945 0.522103 0.743531 0.060 Uiso 1 1 calc GR . . . .
H1B H 0.744579 0.520831 0.674797 0.060 Uiso 1 1 calc GR . . . .
H1C H 0.709151 0.457635 0.710623 0.060 Uiso 1 1 calc GR . . . .
C6 C 0.4154(12) 0.2316(6) 0.3974(12) 0.037(3) Uani 1 1 d . . . . .
H6 H 0.353410 0.231567 0.331783 0.045 Uiso 1 1 calc R . . . .
C7 C 0.4444(13) 0.1766(6) 0.4589(13) 0.042(4) Uani 1 1 d . . . . .
C3 C 0.5295(13) 0.3842(6) 0.3781(13) 0.039(4) Uani 1 1 d . . . . .
C23 C 0.3636(19) 0.4542(7) 0.6365(19) 0.071(7) Uani 1 1 d . . . . .
H23 H 0.354981 0.499252 0.645450 0.085 Uiso 1 1 calc R . . . .
C12 C 0.5414(13) 0.1769(6) 0.5558(12) 0.039(4) Uani 1 1 d . . . . .
C2 C 0.6217(13) 0.3840(6) 0.4695(13) 0.040(4) Uani 1 1 d . . . . .
C11 C 0.5713(15) 0.1219(7) 0.6164(14) 0.050(4) Uani 1 1 d . . . . .
H11 H 0.635327 0.120893 0.680109 0.060 Uiso 1 1 calc R . . . .
C00N C 0.8325(12) 0.3317(8) 0.1689(12) 0.046(4) Uani 1 1 d . . . . .
C8 C 0.3840(16) 0.1219(8) 0.4294(16) 0.058(5) Uani 1 1 d . . . . .
H8 H 0.320340 0.121120 0.365342 0.070 Uiso 1 1 calc R . . . .
C20 C 0.6050(19) 0.4067(12) 0.8913(18) 0.082(6) Uani 1 1 d . U . . .
H20 H 0.655374 0.423132 0.956919 0.099 Uiso 1 1 calc R . . . .
C00R C 0.8013(19) 0.3941(10) 0.2003(19) 0.077(6) Uani 1 1 d . . . . .
C18 C 0.5488(14) 0.3254(10) 0.7807(14) 0.058(5) Uani 1 1 d . U . . .
H18 H 0.559662 0.283670 0.766877 0.070 Uiso 1 1 calc R . . . .
C10 C 0.509(2) 0.0702(8) 0.584(2) 0.078(7) Uani 1 1 d . . . . .
H10 H 0.530598 0.033908 0.626593 0.094 Uiso 1 1 calc R . . . .
C9 C 0.415(2) 0.0699(8) 0.491(2) 0.079(7) Uani 1 1 d . . . . .
H9 H 0.372354 0.033687 0.469699 0.095 Uiso 1 1 calc R . . . .
C21 C 0.5215(18) 0.4471(11) 0.8218(17) 0.077(6) Uani 1 1 d . U . . .
H21 H 0.517080 0.488710 0.840778 0.092 Uiso 1 1 calc R . . . .
C28 C 0.2182(14) 0.3262(10) 0.4510(14) 0.059(5) Uani 1 1 d . U . . .
H28 H 0.232135 0.284532 0.439918 0.071 Uiso 1 1 calc R . . . .
C26 C 0.1077(18) 0.4065(12) 0.3945(19) 0.082(6) Uani 1 1 d . U . . .
H26 H 0.042069 0.423008 0.344286 0.098 Uiso 1 1 calc R . . . .
C25 C 0.1756(18) 0.4460(11) 0.4756(19) 0.080(6) Uani 1 1 d . U . . .
H25 H 0.155535 0.487563 0.478946 0.096 Uiso 1 1 calc R . . . .
C27 C 0.128(2) 0.3509(13) 0.384(2) 0.089(7) Uani 1 1 d . U . . .
H27 H 0.077886 0.326911 0.327321 0.107 Uiso 1 1 calc R . . . .
C19 C 0.616(2) 0.3508(13) 0.871(2) 0.089(7) Uani 1 1 d . U . . .
H19 H 0.672477 0.327069 0.920384 0.107 Uiso 1 1 calc R . . . .
C7AA C 0.835(2) 0.2900(15) 0.259(2) 0.041(7) Uani 0.5 1 d . . P A 2
H7AA H 0.811997 0.247716 0.232074 0.049 Uiso 0.5 1 calc R . P A 2
H7AB H 0.907666 0.288335 0.317135 0.049 Uiso 0.5 1 calc R . P A 2
O8 O 0.672(3) 0.1301(15) 0.336(2) 0.087(9) Uiso 0.5 1 d D . P B 2
C2BA C 0.426(3) 0.116(2) 0.156(3) 0.075(12) Uiso 0.5 1 d D . P B 1
H2BA H 0.365849 0.086516 0.142140 0.091 Uiso 0.5 1 calc R . P B 1
H2BB H 0.400458 0.158751 0.142924 0.091 Uiso 0.5 1 calc R . P B 1
C4BA C 0.540(4) 0.162(2) 0.092(3) 0.079(12) Uiso 0.5 1 d D . P B 1
H4BA H 0.482526 0.189999 0.046270 0.095 Uiso 0.5 1 calc R . P B 1
H4BB H 0.603598 0.164139 0.075296 0.095 Uiso 0.5 1 calc R . P B 1
C4AA C 0.648(4) 0.112(2) 0.209(3) 0.093(15) Uiso 0.5 1 d D . P B 2
H4AA H 0.615042 0.147501 0.162263 0.111 Uiso 0.5 1 calc R . P B 2
H4AB H 0.715864 0.101952 0.204793 0.111 Uiso 0.5 1 calc R . P B 2
C3AA C 0.737(6) 0.097(3) 0.466(6) 0.19(4) Uiso 0.5 1 d D . P B -2
C32 C 0.499(5) 0.066(4) 0.235(5) 0.13(2) Uiso 0.5 1 d D . P B 2
H32A H 0.455318 0.028965 0.231441 0.158 Uiso 0.5 1 calc R . P B 2
H32B H 0.453794 0.102824 0.211958 0.158 Uiso 0.5 1 calc R . P B 2
C38 C 0.401(7) 0.259(5) 0.105(6) 0.25(5) Uiso 0.5 1 d D . P B -1
H38A H 0.342534 0.233210 0.107494 0.301 Uiso 0.5 1 calc R . P B -1
H38B H 0.411317 0.294053 0.154878 0.301 Uiso 0.5 1 calc R . P B -1
C40 C 0.572(5) 0.057(3) 0.171(5) 0.14(2) Uiso 0.5 1 d D . P B 2
H40A H 0.612331 0.017193 0.190650 0.169 Uiso 0.5 1 calc R . P B 2
H40B H 0.529414 0.057783 0.093046 0.169 Uiso 0.5 1 calc R . P B 2
C50 C 0.504(4) 0.097(2) 0.103(5) 0.115(19) Uiso 0.5 1 d D . P B 1
O3 O 0.567(3) 0.1649(18) 0.222(3) 0.106(11) Uiso 0.5 1 d D . P B 1
C0BA C 0.438(3) 0.2341(19) -0.030(3) 0.075(12) Uiso 0.5 1 d D . P B -1
H0BA H 0.423309 0.191970 -0.011742 0.090 Uiso 0.5 1 calc R . P B -1
H0BB H 0.442862 0.235308 -0.099396 0.090 Uiso 0.5 1 calc R . P B -1
C1BA C 0.363(4) 0.286(2) -0.015(4) 0.091(14) Uiso 0.5 1 d D . P B -1
H1BA H 0.285487 0.281047 -0.060496 0.110 Uiso 0.5 1 calc R . P B -1
H1BB H 0.386384 0.329090 -0.017844 0.110 Uiso 0.5 1 calc R . P B -1
O16 O 0.511(4) 0.218(2) 0.147(3) 0.142(16) Uiso 0.5 1 d D . P B -1
C0AA C 0.529(3) 0.267(2) 0.061(3) 0.080(12) Uiso 0.5 1 d D . P B -1
H0AA H 0.514380 0.310522 0.070218 0.097 Uiso 0.5 1 calc R . P B -1
H0AB H 0.599652 0.262413 0.057377 0.097 Uiso 0.5 1 calc R . P B -1
O20 O 0.783(3) 0.1626(18) 0.439(3) 0.116(12) Uiso 0.5 1 d D . P B -2
C3BA C 0.844(3) 0.112(2) 0.573(3) 0.072(11) Uiso 0.5 1 d D . P B -2
C2AA C 0.599(5) 0.074(3) 0.351(5) 0.14(2) Uiso 0.5 1 d D . P B 2
H2AA H 0.641791 0.035515 0.372157 0.163 Uiso 0.5 1 calc R . P B 2
H2AB H 0.573594 0.084540 0.406010 0.163 Uiso 0.5 1 calc R . P B 2
C5AA C 0.804(4) 0.108(2) 0.363(4) 0.102(16) Uiso 0.5 1 d D . P B -2
C6AA C 0.869(5) 0.085(3) 0.477(4) 0.119(19) Uiso 0.5 1 d D . P B -2
C42 C 0.528(7) 0.104(5) 0.268(7) 0.30(8) Uiso 0.5 1 d D . P B 1
O4AA O 0.7024(18) 0.3183(10) 0.2355(18) 0.044(5) Uiso 0.5 1 d . . P A 1
O3AA O 0.7608(18) 0.3184(10) 0.2939(17) 0.041(5) Uiso 0.5 1 d . . P A 2
C8AA C 0.745(2) 0.2888(16) 0.169(2) 0.042(7) Uani 0.5 1 d . . P A 1
H8AA H 0.688695 0.283546 0.095303 0.050 Uiso 0.5 1 calc R . P A 1
H8AB H 0.774494 0.247871 0.197635 0.050 Uiso 0.5 1 calc R . P A 1
C9AA C 0.715(3) 0.3812(17) 0.227(4) 0.057(12) Uani 0.5 1 d . . P A 1
H9AA H 0.727656 0.401205 0.296312 0.068 Uiso 0.5 1 calc R . P A 1
H9AB H 0.648401 0.398627 0.171997 0.068 Uiso 0.5 1 calc R . P A 1
C1AA C 0.777(4) 0.380(2) 0.286(3) 0.057(11) Uani 0.5 1 d . . P A 2
H1AA H 0.835511 0.394692 0.352754 0.068 Uiso 0.5 1 calc R . P A 2
H1AB H 0.711038 0.403000 0.277509 0.068 Uiso 0.5 1 calc R . P A 2

loop_
_atom_site_aniso_label
_atom_site_aniso_U_11
_atom_site_aniso_U_22
_atom_site_aniso_U_33
_atom_site_aniso_U_23
_atom_site_aniso_U_13
_atom_site_aniso_U_12
U1 0.0450(3) 0.0252(2) 0.0473(3) 0.0008(3) 0.0390(2) -0.0030(3)
K1 0.053(2) 0.0453(18) 0.056(2) 0.0013(15) 0.0433(18) 0.0017(15)
O1 0.034(5) 0.031(5) 0.033(5) 0.002(4) 0.023(4) -0.001(4)
C5 0.023(6) 0.033(7) 0.033(7) -0.008(5) 0.023(6) -0.006(5)
C4 0.041(8) 0.039(8) 0.040(8) 0.003(6) 0.030(7) 0.004(6)
C15 0.046(9) 0.037(8) 0.042(8) -0.004(6) 0.034(7) 0.001(6)
C29 0.037(8) 0.057(9) 0.024(7) 0.002(6) 0.022(6) -0.008(7)
C16 0.035(7) 0.024(6) 0.035(7) 0.004(5) 0.028(6) -0.005(5)
C13 0.041(8) 0.035(7) 0.048(8) -0.002(6) 0.033(7) 0.004(6)
C17 0.024(7) 0.050(8) 0.037(7) 0.011(6) 0.024(6) -0.003(6)
C22 0.084(12) 0.046(9) 0.057(10) -0.020(9) 0.060(10) -0.036(10)
C14 0.030(7) 0.032(7) 0.030(7) -0.003(5) 0.024(6) 0.001(5)
C24 0.060(10) 0.041(8) 0.094(13) 0.028(10) 0.067(10) 0.011(9)
C1 0.041(8) 0.043(8) 0.041(8) 0.005(7) 0.021(7) -0.005(7)
C6 0.041(8) 0.042(8) 0.044(8) -0.013(6) 0.032(7) -0.006(6)
C7 0.061(10) 0.032(7) 0.061(10) -0.012(7) 0.053(9) -0.003(7)
C3 0.056(10) 0.027(7) 0.059(10) -0.002(7) 0.049(9) 0.000(6)
C23 0.130(18) 0.017(7) 0.133(18) -0.002(9) 0.122(17) 0.000(9)
C12 0.055(10) 0.031(7) 0.054(9) 0.003(6) 0.045(8) 0.013(7)
C2 0.056(10) 0.028(7) 0.062(10) 0.005(7) 0.051(9) 0.010(7)
C11 0.066(11) 0.042(9) 0.065(11) 0.016(8) 0.052(10) 0.025(8)
C00N 0.033(8) 0.068(11) 0.038(8) -0.001(8) 0.015(7) 0.004(8)
C8 0.075(13) 0.042(9) 0.091(14) -0.027(9) 0.068(12) -0.016(9)
C20 0.082(10) 0.110(11) 0.063(9) 0.005(8) 0.039(8) -0.028(8)
C00R 0.098(16) 0.065(12) 0.103(17) -0.006(12) 0.078(15) -0.001(12)
C18 0.052(8) 0.079(9) 0.051(8) 0.010(7) 0.030(7) -0.009(7)
C10 0.123(19) 0.029(10) 0.14(2) 0.008(12) 0.117(19) 0.014(11)
C9 0.13(2) 0.028(10) 0.14(2) -0.022(12) 0.117(19) -0.012(11)
C21 0.090(10) 0.079(9) 0.083(9) -0.008(7) 0.060(8) -0.033(7)
C28 0.050(8) 0.080(9) 0.053(8) 0.010(7) 0.028(7) -0.008(7)
C26 0.063(9) 0.110(11) 0.081(9) 0.027(8) 0.038(8) -0.006(8)
C25 0.087(10) 0.082(10) 0.094(10) 0.029(8) 0.061(8) 0.008(7)
C27 0.083(10) 0.108(11) 0.083(10) 0.012(8) 0.042(8) -0.011(8)
C19 0.084(10) 0.108(11) 0.083(10) 0.014(8) 0.044(8) -0.016(8)
C7AA 0.025(15) 0.058(19) 0.051(18) 0.001(15) 0.027(14) 0.001(13)
C8AA 0.038(16) 0.07(2) 0.017(13) -0.009(13) 0.016(13) -0.001(15)
C9AA 0.06(3) 0.032(17) 0.11(4) 0.01(2) 0.06(3) 0.02(2)
C1AA 0.08(3) 0.05(2) 0.06(3) -0.02(2) 0.05(2) 0.00(2)

loop_
_atom_type_symbol
_atom_type_description
_atom_type_scat_dispersion_real
_atom_type_scat_dispersion_imag
_atom_type_scat_source
C C 0.0033 0.0016 'International Tables Vol C Tables 4.2.6.8 and 6.1.1.4'
H H 0.0000 0.0000 'International Tables Vol C Tables 4.2.6.8 and 6.1.1.4'
K K 0.2009 0.2494 'International Tables Vol C Tables 4.2.6.8 and 6.1.1.4'
O O 0.0106 0.0060 'International Tables Vol C Tables 4.2.6.8 and 6.1.1.4'
U U -9.6767 9.6646 'International Tables Vol C Tables 4.2.6.8 and 6.1.1.4'

loop_
_geom_angle_atom_site_label_1
_geom_angle_atom_site_label_2
_geom_angle_atom_site_label_3
_geom_angle
_geom_angle_site_symmetry_1
_geom_angle_site_symmetry_3
_geom_angle_publ_flag
O1 U1 O1 71.9(4) . 3_666 ?
O1 U1 C4 88.8(4) 3_666 . ?
O1 U1 C4 125.9(3) . . ?
O1 U1 C15 126.1(3) 3_666 . ?
O1 U1 C15 88.6(4) . . ?
O1 U1 C29 109.4(4) 3_666 . ?
O1 U1 C29 148.6(3) . . ?
O1 U1 C16 139.9(4) 3_666 . ?
O1 U1 C16 139.8(4) . . ?
O1 U1 C17 109.4(4) . . ?
O1 U1 C17 148.5(3) 3_666 . ?
O1 U1 C22 90.4(4) . . ?
O1 U1 C22 121.4(5) 3_666 . ?
O1 U1 C24 121.5(5) . . ?
O1 U1 C24 90.0(4) 3_666 . ?
O1 U1 C3 94.5(4) . . ?
O1 U1 C3 77.4(4) 3_666 . ?
O1 U1 C23 94.2(5) . . ?
O1 U1 C23 93.9(5) 3_666 . ?
O1 U1 C2 94.7(4) 3_666 . ?
O1 U1 C2 77.2(4) . . ?
C4 U1 C15 62.6(4) . . ?
C4 U1 C29 85.3(4) . . ?
C4 U1 C17 112.3(4) . . ?
C4 U1 C22 140.1(4) . . ?
C4 U1 C24 108.0(5) . . ?
C4 U1 C3 31.4(4) . . ?
C4 U1 C2 54.0(5) . . ?
C15 U1 C29 112.2(4) . . ?
C15 U1 C17 85.2(4) . . ?
C15 U1 C22 108.0(5) . . ?
C15 U1 C24 140.4(4) . . ?
C15 U1 C3 53.9(5) . . ?
C15 U1 C2 31.4(4) . . ?
C29 U1 C17 52.7(4) . . ?
C29 U1 C22 61.5(4) . . ?
C29 U1 C24 30.1(5) . . ?
C16 U1 C4 85.9(4) . . ?
C16 U1 C15 85.8(4) . . ?
C16 U1 C29 30.5(4) . . ?
C16 U1 C17 30.5(4) . . ?
C16 U1 C22 54.2(4) . . ?
C16 U1 C24 54.5(4) . . ?
C16 U1 C3 113.5(4) . . ?
C16 U1 C2 113.5(4) . . ?
C17 U1 C22 29.9(5) . . ?
C24 U1 C17 61.9(4) . . ?
C24 U1 C22 52.4(6) . . ?
C3 U1 C29 116.6(4) . . ?
C3 U1 C17 132.4(4) . . ?
C3 U1 C22 161.1(5) . . ?
C3 U1 C24 136.1(6) . . ?
C3 U1 C2 29.6(5) . . ?
C23 U1 C4 138.2(6) . . ?
C23 U1 C15 138.3(6) . . ?
C23 U1 C29 54.5(5) . . ?
C23 U1 C16 65.7(4) . . ?
C23 U1 C17 54.7(5) . . ?
C23 U1 C22 30.5(6) . . ?
C23 U1 C24 30.4(6) . . ?
C23 U1 C3 165.1(7) . . ?
C23 U1 C2 165.3(7) . . ?
C2 U1 C29 132.4(4) . . ?
C2 U1 C17 116.6(4) . . ?
C2 U1 C22 136.2(6) . . ?
C2 U1 C24 161.1(5) . . ?
C5 K1 C13 43.9(4) . . ?
C5 K1 C14 28.0(3) . . ?
C5 K1 C6 23.9(3) . . ?
C5 K1 C3 45.5(3) . . ?
C5 K1 C2 52.8(3) . . ?
C13 K1 C6 48.2(4) . . ?
C14 K1 C13 23.3(3) . . ?
C14 K1 C6 44.3(3) . . ?
C14 K1 C3 53.3(3) . . ?
C14 K1 C2 45.7(3) . . ?
C3 K1 C13 76.6(3) . . ?
C3 K1 C6 66.6(3) . . ?
C2 K1 C13 66.6(3) . . ?
C2 K1 C6 76.7(3) . . ?
C2 K1 C3 23.5(4) . . ?
O8 K1 C5 117.4(7) . . ?
O8 K1 C13 94.3(7) . . ?
O8 K1 C14 116.4(7) . . ?
O8 K1 C6 95.1(7) . . ?
O8 K1 C3 161.4(7) . . ?
O8 K1 C2 160.0(7) . . ?
O3 K1 C5 107.4(9) . . ?
O3 K1 C13 114.6(9) . . ?
O3 K1 C14 126.5(9) . . ?
O3 K1 C6 84.7(9) . . ?
O3 K1 C3 129.4(9) . . ?
O3 K1 C2 152.5(9) . . ?
O3 K1 O16 33.0(11) . . ?
O3 K1 O4AA 94.9(10) . . ?
O16 K1 C5 98.8(10) . . ?
O16 K1 C13 129.7(9) . . ?
O16 K1 C14 126.4(10) . . ?
O16 K1 C6 83.9(9) . . ?
O16 K1 C3 100.4(10) . . ?
O16 K1 C2 123.4(10) . . ?
O20 K1 C5 125.6(9) . . ?
O20 K1 C13 83.8(9) . . ?
O20 K1 C14 105.8(9) . . ?
O20 K1 C6 114.0(9) . . ?
O20 K1 C3 151.6(9) . . ?
O20 K1 C2 128.5(9) . . ?
O20 K1 O8 38.6(10) . . ?
O4AA K1 C5 124.6(6) . . ?
O4AA K1 C13 150.1(6) . . ?
O4AA K1 C14 130.9(5) . . ?
O4AA K1 C6 136.5(6) . . ?
O4AA K1 C3 81.1(5) . . ?
O4AA K1 C2 85.2(5) . . ?
O4AA K1 O16 73.6(10) . . ?
O3AA K1 C5 130.4(5) . . ?
O3AA K1 C13 137.1(6) . . ?
O3AA K1 C14 125.0(5) . . ?
O3AA K1 C6 149.7(5) . . ?
O3AA K1 C3 85.0(5) . . ?
O3AA K1 C2 81.2(5) . . ?
O3AA K1 O8 112.0(8) . . ?
O3AA K1 O20 96.0(10) . . ?
U1 O1 U1 108.1(4) . 3_666 ?
C1 O1 U1 125.8(8) . 3_666 ?
C1 O1 U1 126.1(8) . . ?
C4 C5 K1 96.6(7) . . ?
C14 C5 K1 76.6(6) . . ?
C14 C5 C4 118.3(12) . . ?
C6 C5 K1 96.3(7) . . ?
C6 C5 C4 122.5(13) . . ?
C6 C5 C14 119.2(13) . . ?
U1 C4 K1 124.4(5) . . ?
C5 C4 U1 98.5(8) . . ?
C5 C4 K1 58.4(6) . . ?
C3 C4 U1 74.4(8) . . ?
C3 C4 K1 73.9(7) . . ?
C3 C4 C5 115.9(13) . . ?
U1 C15 K1 124.8(5) . . ?
C14 C15 U1 99.3(8) . . ?
C14 C15 K1 59.3(6) . . ?
C2 C15 U1 74.6(8) . . ?
C2 C15 K1 74.0(7) . . ?
C2 C15 C14 117.6(13) . . ?
C16 C29 U1 67.6(7) . . ?
C16 C29 C24 118.8(14) . . ?
C16 C29 C28 121.6(15) . . ?
C24 C29 U1 75.1(8) . . ?
C28 C29 U1 123.7(9) . . ?
C28 C29 C24 119.3(16) . . ?
C29 C16 U1 81.9(7) . . ?
C29 C16 C17 119.9(12) . . ?
C17 C16 U1 82.1(7) . . ?
C14 C13 K1 60.4(7) . . ?
C14 C13 C12 122.8(14) . . ?
C12 C13 K1 98.4(8) . . ?
C16 C17 U1 67.4(6) . . ?
C16 C17 C22 118.3(13) . . ?
C22 C17 U1 75.2(7) . . ?
C18 C17 U1 123.9(9) . . ?
C18 C17 C16 120.9(15) . . ?
C18 C17 C22 120.6(16) . . ?
C17 C22 U1 74.9(7) . . ?
C17 C22 C21 114.4(18) . . ?
C23 C22 U1 66.2(7) . . ?
C23 C22 C17 118.7(14) . . ?
C23 C22 C21 126.5(18) . . ?
C21 C22 U1 124.8(10) . . ?
C5 C14 K1 75.4(6) . . ?
C5 C14 C15 115.9(12) . . ?
C15 C14 K1 95.8(7) . . ?
C13 C14 K1 96.3(8) . . ?
C13 C14 C5 119.4(13) . . ?
C13 C14 C15 124.7(13) . . ?
C29 C24 U1 74.8(7) . . ?
C29 C24 C25 112.9(18) . . ?
C23 C24 U1 66.4(8) . . ?
C23 C24 C29 118.1(15) . . ?
C23 C24 C25 128.7(18) . . ?
C25 C24 U1 125.0(10) . . ?
C5 C6 K1 59.8(6) . . ?
C5 C6 C7 122.1(14) . . ?
C7 C6 K1 98.5(9) . . ?
C6 C7 C12 118.0(13) . . ?
C8 C7 C6 123.4(17) . . ?
C8 C7 C12 118.6(16) . . ?
U1 C3 K1 128.3(5) . . ?
C4 C3 U1 74.2(7) . . ?
C4 C3 K1 81.7(8) . . ?
C2 C3 U1 75.5(8) . . ?
C2 C3 K1 78.0(8) . . ?
C2 C3 C4 119.4(13) . . ?
C22 C23 U1 83.3(9) . . ?
C24 C23 U1 83.2(9) . . ?
C24 C23 C22 119.7(13) . . ?
C13 C12 C7 118.4(13) . . ?
C11 C12 C13 123.4(16) . . ?
C11 C12 C7 118.2(15) . . ?
U1 C2 K1 128.3(5) . . ?
C15 C2 U1 74.1(7) . . ?
C15 C2 K1 81.5(7) . . ?
C3 C2 U1 75.0(7) . . ?
C3 C2 K1 78.6(8) . . ?
C3 C2 C15 119.0(13) . . ?
C10 C11 C12 120.9(19) . . ?
C7AA C00N C00R 102.3(16) . . ?
C8AA C00N C00R 103.1(16) . . ?
C9 C8 C7 122(2) . . ?
C19 C20 C21 124(2) . . ?
C9AA C00R C00N 105(2) . . ?
C1AA C00R C00N 104(2) . . ?
C19 C18 C17 122(2) . . ?
C11 C10 C9 121.1(19) . . ?
C8 C9 C10 119.7(19) . . ?
C20 C21 C22 117(2) . . ?
C27 C28 C29 124(2) . . ?
C27 C26 C25 125(3) . . ?
C26 C25 C24 119(2) . . ?
C26 C27 C28 120(3) . . ?
C20 C19 C18 121(3) . . ?
O3AA C7AA C00N 104(2) . . ?
C4AA O8 K1 112(2) . . ?
C4AA O8 C3AA 138(4) . . ?
C4AA O8 O20 132(3) . . ?
C4AA O8 C5AA 84(3) . . ?
C3AA O8 K1 108(3) . . ?
O20 O8 K1 68.8(16) . . ?
O20 O8 C3AA 55.8(19) . . ?
O20 O8 C5AA 56.9(17) . . ?
C2AA O8 K1 126(3) . . ?
C2AA O8 C4AA 95(3) . . ?
C2AA O8 C3AA 70(3) . . ?
C2AA O8 O20 125(3) . . ?
C2AA O8 C5AA 114(3) . . ?
C5AA O8 K1 115(2) . . ?
C5AA O8 C3AA 68(3) . . ?
C50 C2BA C42 85(6) . . ?
C50 C4BA O3 82(3) . . ?
C50 C4BA O16 121(4) . . ?
O16 C4BA O3 56(2) . . ?
C40 C4AA O8 111(4) . . ?
O8 C3AA C2AA 52(2) . . ?
O8 C3AA C5AA 55(3) . . ?
O20 C3AA O8 61(3) . . ?
O20 C3AA C2AA 112(4) . . ?
O20 C3AA C5AA 54(2) . . ?
O20 C3AA C6AA 71(4) . . ?
C3BA C3AA O8 136(4) . . ?
C3BA C3AA O20 76(3) . . ?
C3BA C3AA C2AA 171(5) . . ?
C3BA C3AA C5AA 96(4) . . ?
C3BA C3AA C6AA 56(3) . . ?
C2AA C3AA C5AA 92(4) . . ?
C6AA C3AA O8 103(5) . . ?
C6AA C3AA C2AA 130(6) . . ?
C6AA C3AA C5AA 48(3) . . ?
C40 C32 C2AA 95(5) . . ?
C1BA C38 O16 115(5) . . ?
C4AA C40 C32 102(5) . . ?
C4BA C50 C2BA 97(4) . . ?
C4BA O3 K1 131(2) . . ?
O16 O3 K1 83(2) . . ?
O16 O3 C4BA 59(2) . . ?
O16 O3 C42 135(5) . . ?
C42 O3 K1 114(5) . . ?
C42 O3 C4BA 115(5) . . ?
C0AA C0BA C1BA 86(3) . . ?
C0BA C1BA C38 85(4) . . ?
C4BA O16 K1 121(3) . . ?
C4BA O16 C38 129(5) . . ?
C4BA O16 C0AA 90(3) . . ?
C38 O16 K1 110(4) . . ?
C38 O16 C0AA 78(4) . . ?
O3 O16 K1 64(2) . . ?
O3 O16 C4BA 65(2) . . ?
O3 O16 C38 141(4) . . ?
O3 O16 C0AA 140(4) . . ?
C0AA O16 K1 111(2) . . ?
C0BA C0AA O16 88(3) . . ?
O8 O20 K1 72.6(17) . . ?
C3AA O20 K1 116(4) . . ?
C3AA O20 O8 63(3) . . ?
C3AA O20 C5AA 74(4) . . ?
C5AA O20 K1 122(3) . . ?
C5AA O20 O8 62(2) . . ?
C6AA C3BA C3AA 67(4) . . ?
O8 C2AA C3AA 58(2) . . ?
C32 C2AA O8 106(4) . . ?
C32 C2AA C3AA 163(4) . . ?
O8 C5AA C3AA 56(3) . . ?
O20 C5AA O8 61(2) . . ?
O20 C5AA C3AA 53(2) . . ?
C6AA C5AA O8 115(4) . . ?
C6AA C5AA C3AA 58(3) . . ?
C6AA C5AA O20 77(3) . . ?
C3BA C6AA C3AA 57(3) . . ?
C5AA C6AA C3AA 74(4) . . ?
C5AA C6AA C3BA 120(4) . . ?
C2BA C42 K1 106(4) . . ?
C2BA C42 O3 79(4) . . ?
O3 C42 K1 41(3) . . ?
C8AA O4AA K1 118.7(18) . . ?
C9AA O4AA K1 134(2) . . ?
C9AA O4AA C8AA 107(3) . . ?
C7AA O3AA K1 120.0(17) . . ?
C1AA O3AA K1 136(2) . . ?
C1AA O3AA C7AA 104(3) . . ?
C00N C8AA K1 134.5(14) . . ?
O4AA C8AA K1 40.4(13) . . ?
O4AA C8AA C00N 105(2) . . ?
O4AA C9AA C00R 111(3) . . ?
O3AA C1AA C00R 112(3) . . ?

loop_
_geom_bond_atom_site_label_1
_geom_bond_atom_site_label_2
_geom_bond_distance
_geom_bond_site_symmetry_2
_geom_bond_publ_flag
U1 O1 2.337(9) . ?
U1 O1 2.339(9) 3_666 ?
U1 C4 2.672(14) . ?
U1 C15 2.673(14) . ?
U1 C29 2.763(13) . ?
U1 C16 2.579(11) . ?
U1 C17 2.768(12) . ?
U1 C22 2.772(13) . ?
U1 C24 2.767(13) . ?
U1 C3 2.674(12) . ?
U1 C23 2.553(14) . ?
U1 C2 2.680(12) . ?
K1 C5 2.969(11) . ?
K1 C13 3.412(13) . ?
K1 C14 2.984(11) . ?
K1 C6 3.414(13) . ?
K1 C3 3.363(14) . ?
K1 C2 3.355(14) . ?
K1 O8 2.68(3) . ?
K1 O3 2.53(4) . ?
K1 O16 2.79(5) . ?
K1 O20 2.61(4) . ?
K1 O4AA 2.61(2) . ?
K1 O3AA 2.60(2) . ?
O1 C1 1.418(17) . ?
C5 C4 1.472(19) . ?
C5 C14 1.443(18) . ?
C5 C6 1.390(18) . ?
C4 C3 1.446(19) . ?
C15 C14 1.460(19) . ?
C15 C2 1.448(19) . ?
C29 C16 1.416(19) . ?
C29 C24 1.44(2) . ?
C29 C28 1.42(2) . ?
C16 C17 1.418(19) . ?
C13 C14 1.359(19) . ?
C13 C12 1.42(2) . ?
C17 C22 1.43(2) . ?
C17 C18 1.41(2) . ?
C22 C23 1.42(3) . ?
C22 C21 1.47(3) . ?
C24 C23 1.41(3) . ?
C24 C25 1.49(3) . ?
C6 C7 1.42(2) . ?
C7 C12 1.44(2) . ?
C7 C8 1.41(2) . ?
C3 C2 1.37(2) . ?
C12 C11 1.42(2) . ?
C11 C10 1.37(3) . ?
C00N C00R 1.54(2) . ?
C00N C7AA 1.52(3) . ?
C00N C8AA 1.52(3) . ?
C8 C9 1.37(3) . ?
C20 C21 1.44(3) . ?
C20 C19 1.27(3) . ?
C00R C9AA 1.41(4) . ?
C00R C1AA 1.38(4) . ?
C18 C19 1.32(3) . ?
C10 C9 1.40(3) . ?
C28 C27 1.32(3) . ?
C26 C25 1.41(3) . ?
C26 C27 1.26(3) . ?
C7AA O3AA 1.44(3) . ?
O8 C4AA 1.68(3) . ?
O8 C3AA 1.78(7) . ?
O8 O20 1.75(5) . ?
O8 C2AA 1.64(5) . ?
O8 C5AA 1.76(6) . ?
C2BA C50 1.58(4) . ?
C2BA C42 1.62(5) . ?
C4BA C50 1.53(4) . ?
C4BA O3 1.67(3) . ?
C4BA O16 1.57(6) . ?
C4AA C40 1.53(4) . ?
C3AA O20 1.65(5) . ?
C3AA C3BA 1.62(5) . ?
C3AA C2AA 1.97(9) . ?
C3AA C5AA 1.99(10) . ?
C3AA C6AA 1.77(10) . ?
C32 C40 1.59(4) . ?
C32 C2AA 1.63(5) . ?
C38 C1BA 1.62(5) . ?
C38 O16 1.64(5) . ?
O3 O16 1.53(5) . ?
O3 C42 1.64(5) . ?
C0BA C1BA 1.61(4) . ?
C0BA C0AA 1.53(3) . ?
O16 C0AA 1.69(3) . ?
O20 C5AA 1.67(3) . ?
C3BA C6AA 1.59(4) . ?
C5AA C6AA 1.54(4) . ?
O4AA C8AA 1.43(3) . ?
O4AA C9AA 1.39(4) . ?
O3AA C1AA 1.38(5) . ?
